data_7251559
loop_
_publ_author_name
'Bawa, Hana'
'Su, Hong'
'De Doncker, Stephen'
'Bourne, Susan A.'
'Nassimbeni, Luigi R.'

_publ_section_title
;
 TADDOLs and methylcyclohexanones: selectivity, resolution and the
 kinetics of decomposition
;
_journal_issue 10
_journal_name_full CrystEngComm
_journal_page_first 1690
_journal_page_last 1698
_journal_paper_doi 10.1039/D5CE01022E
_journal_volume 28
_journal_year 2026
_chemical_formula_sum 'C38 H42 O5'
_chemical_formula_weight 578.71
_space_group_crystal_system orthorhombic
_space_group_IT_number 19
_space_group_name_Hall 'P 2ac 2ab'
_space_group_name_H-M_alt 'P 21 21 21'
_atom_sites_solution_hydrogens mixed
_atom_sites_solution_primary direct
_atom_sites_solution_secondary difmap
_audit_creation_method SHELXL-2018/3
_audit_update_record
;
2025-08-12 deposited with the CCDC.	2026-02-02 downloaded from the CCDC.
;
_cell_angle_alpha 90
_cell_angle_beta 90
_cell_angle_gamma 90
_cell_formula_units_Z 4
_cell_length_a 9.2556(10)
_cell_length_b 9.3831(11)
_cell_length_c 35.837(5)
_cell_measurement_reflns_used 9903
_cell_measurement_temperature 100(2)
_cell_measurement_theta_max 28.035
_cell_measurement_theta_min 2.45
_cell_volume 3112.3(7)
_computing_cell_refinement 'SAINT (7.60a, Bruker AXS Inc., Madison, WI, USA, 2006)'
_computing_data_collection 'SAINT (7.60a, Bruker AXS Inc., Madison, WI, USA, 2006)'
_computing_data_reduction 'SAINT (7.60a, Bruker AXS Inc., Madison, WI, USA, 2006)'
_computing_molecular_graphics 'X-Seed (Barbour, 2001'
_computing_publication_material 'SHELXL-2014/7 (Sheldrick, 2014)'
_computing_structure_refinement 'SHELXL-2018/3 (Sheldrick, 2018)'
_computing_structure_solution 'SHELXT 2018/2 (Sheldrick, 2018)'
_diffrn_ambient_temperature 100(2)
_diffrn_measured_fraction_theta_full 0.994
_diffrn_measured_fraction_theta_max 0.993
_diffrn_measurement_device_type 'Bruker D8 Venture Diffractometer'
_diffrn_measurement_method '1\% \f scans and \w scans'
_diffrn_radiation_type MoK\a
_diffrn_radiation_wavelength 0.71073
_diffrn_reflns_av_R_equivalents 0.0609
_diffrn_reflns_av_unetI/netI 0.0465
_diffrn_reflns_Laue_measured_fraction_full 0.994
_diffrn_reflns_Laue_measured_fraction_max 0.993
_diffrn_reflns_limit_h_max 12
_diffrn_reflns_limit_h_min -11
_diffrn_reflns_limit_k_max 12
_diffrn_reflns_limit_k_min -12
_diffrn_reflns_limit_l_max 38
_diffrn_reflns_limit_l_min -47
_diffrn_reflns_number 35765
_diffrn_reflns_point_group_measured_fraction_full 0.995
_diffrn_reflns_point_group_measured_fraction_max 0.991
_diffrn_reflns_theta_full 25.242
_diffrn_reflns_theta_max 28.367
_diffrn_reflns_theta_min 2.450
_diffrn_source 'fine-focus sealed tube'
_exptl_absorpt_coefficient_mu 0.080
_exptl_absorpt_correction_T_max 1.000
_exptl_absorpt_correction_T_min 0.867
_exptl_absorpt_correction_type multi-scan
_exptl_absorpt_process_details 'SADABS (Sheldrick, 2001)'
_exptl_crystal_colour colorless
_exptl_crystal_density_diffrn 1.235
_exptl_crystal_description block
_exptl_crystal_F_000 1240
_exptl_crystal_size_max 0.300
_exptl_crystal_size_mid 0.180
_exptl_crystal_size_min 0.110
_exptl_transmission_factor_max 1.000
_exptl_transmission_factor_min 0.867
_refine_diff_density_max 1.241
_refine_diff_density_min -0.658
_refine_diff_density_rms 0.066
_refine_ls_abs_structure_details
;
 Flack x determined using 2741 quotients [(I+)-(I-)]/[(I+)+(I-)]
 (Parsons, Flack and Wagner, Acta Cryst. B69 (2013) 249-259).
;
_refine_ls_abs_structure_Flack 0.0(4)
_refine_ls_extinction_method none
_refine_ls_goodness_of_fit_ref 1.049
_refine_ls_hydrogen_treatment mixed
_refine_ls_matrix_type full
_refine_ls_number_parameters 399
_refine_ls_number_reflns 7738
_refine_ls_number_restraints 0
_refine_ls_restrained_S_all 1.049
_refine_ls_R_factor_all 0.0714
_refine_ls_R_factor_gt 0.0654
_refine_ls_shift/su_max 0.001
_refine_ls_shift/su_mean 0.000
_refine_ls_structure_factor_coef Fsqd
_refine_ls_weighting_details 'w=1/[\s^2^(Fo^2^)+(0.0809P)^2^+3.3229P] where P=(Fo^2^+2Fc^2^)/3'
_refine_ls_weighting_scheme calc
_refine_ls_wR_factor_gt 0.1703
_refine_ls_wR_factor_ref 0.1753
_reflns_Friedel_coverage 0.765
_reflns_Friedel_fraction_full 0.996
_reflns_Friedel_fraction_max 0.989
_reflns_number_gt 7084
_reflns_number_total 7738
_reflns_threshold_expression 'I > 2\s(I)'
_cod_data_source_file d5ce01022e2.cif
_cod_data_source_block II
_cod_depositor_comments 'Adding full bibliography for 7251558--7251565.cif.'
_cod_original_cell_volume 3112.3(6)
_cod_database_code 7251559
_shelx_shelxl_version_number 2018/3
_shelx_space_group_comment
;
The symmetry employed for this shelxl refinement is uniquely defined
by the following loop, which should always be used as a source of
symmetry information in preference to the above space-group names.
They are only intended as comments.
;
_shelx_estimated_absorpt_t_min 0.976
_shelx_estimated_absorpt_t_max 0.991

loop_
_space_group_symop_operation_xyz
'x, y, z'
'-x+1/2, -y, z+1/2'
'x+1/2, -y+1/2, -z'
'-x, y+1/2, -z+1/2'

loop_
_atom_site_label
_atom_site_type_symbol
_atom_site_fract_x
_atom_site_fract_y
_atom_site_fract_z
_atom_site_U_iso_or_equiv
_atom_site_adp_type
_atom_site_occupancy
_atom_site_site_symmetry_order
_atom_site_calc_flag
_atom_site_refinement_flags_posn
_atom_site_refinement_flags_adp
_atom_site_refinement_flags_occupancy
_atom_site_disorder_assembly
_atom_site_disorder_group
O13A O 0.5276(3) 0.8588(3) 0.88564(7) 0.0241(5) Uani 1 1 d . . . . .
O14A O 0.1684(2) 0.7580(2) 0.91797(6) 0.0184(5) Uani 1 1 d . . . . .
O15A O 0.1569(2) 0.5574(2) 0.88180(6) 0.0177(5) Uani 1 1 d . . . . .
O19A O 0.4580(3) 0.6900(2) 0.82538(6) 0.0168(5) Uani 1 1 d . . . . .
O1X O 0.6662(4) 0.4977(4) 0.84449(14) 0.0585(11) Uani 1 1 d . . . . .
C1A C 0.4606(5) 1.1713(4) 0.96993(11) 0.0308(8) Uani 1 1 d . . . . .
H1A H 0.526270 1.206581 0.988084 0.037 Uiso 1 1 calc R U . . .
C2A C 0.4773(4) 1.0341(4) 0.95599(10) 0.0251(7) Uani 1 1 d . . . . .
H2A H 0.554475 0.976358 0.964791 0.030 Uiso 1 1 calc R U . . .
C3A C 0.3822(4) 0.9797(3) 0.92918(9) 0.0186(6) Uani 1 1 d . . . . .
C4A C 0.2701(4) 1.0667(4) 0.91691(9) 0.0207(7) Uani 1 1 d . . . . .
H4A H 0.204344 1.032086 0.898697 0.025 Uiso 1 1 calc R U . . .
C5A C 0.2531(4) 1.2046(4) 0.93105(10) 0.0230(7) Uani 1 1 d . . . . .
H5A H 0.175769 1.262485 0.922475 0.028 Uiso 1 1 calc R U . . .
C6A C 0.3483(5) 1.2571(4) 0.95745(11) 0.0288(8) Uani 1 1 d . . . . .
H6A H 0.336919 1.351009 0.966943 0.035 Uiso 1 1 calc R U . . .
C7A C 0.4310(5) 0.6216(4) 1.00344(10) 0.0268(8) Uani 1 1 d . . . . .
H7A H 0.376742 0.613048 1.025829 0.032 Uiso 1 1 calc R U . . .
C8A C 0.3856(4) 0.7144(4) 0.97565(9) 0.0209(6) Uani 1 1 d . . . . .
H8A H 0.300472 0.769369 0.979200 0.025 Uiso 1 1 calc R U . . .
C9A C 0.4642(3) 0.7279(3) 0.94242(9) 0.0169(6) Uani 1 1 d . . . . .
C10A C 0.5880(4) 0.6451(4) 0.93776(10) 0.0236(7) Uani 1 1 d . . . . .
H10A H 0.642242 0.652023 0.915316 0.028 Uiso 1 1 calc R U . . .
H19A H 0.512(7) 0.632(7) 0.8284(17) 0.052(18) Uiso 1 1 d . . . . .
H13A H 0.515(6) 0.810(6) 0.8668(15) 0.042(14) Uiso 1 1 d . . . . .
C11A C 0.6324(4) 0.5530(4) 0.96567(12) 0.0315(9) Uani 1 1 d . . . . .
H11A H 0.716944 0.497277 0.962087 0.038 Uiso 1 1 calc R U . . .
C12A C 0.5562(5) 0.5407(4) 0.99856(11) 0.0299(8) Uani 1 1 d . . . . .
H12A H 0.588490 0.478012 1.017640 0.036 Uiso 1 1 calc R U . . .
C13A C 0.4146(3) 0.8325(3) 0.91208(8) 0.0163(6) Uani 1 1 d . . . . .
C14A C 0.2816(4) 0.7728(3) 0.89120(8) 0.0159(6) Uani 1 1 d . . . . .
H14A H 0.251207 0.841858 0.871454 0.019 Uiso 1 1 calc R U . . .
C15A C 0.2938(3) 0.6210(3) 0.87396(8) 0.0146(6) Uani 1 1 d . . . . .
H15A H 0.371583 0.566528 0.887046 0.018 Uiso 1 1 calc R U . . .
C16A C 0.0760(4) 0.6450(3) 0.90723(9) 0.0195(6) Uani 1 1 d . . . . .
C17A C 0.0406(5) 0.5578(4) 0.94186(10) 0.0296(8) Uani 1 1 d . . . . .
H17A H 0.129931 0.518465 0.952335 0.044 Uiso 1 1 calc R U . . .
H17B H -0.024689 0.479713 0.935116 0.044 Uiso 1 1 calc R U . . .
H17C H -0.006157 0.619034 0.960426 0.044 Uiso 1 1 calc R U . . .
C18A C -0.0564(4) 0.7044(4) 0.88780(11) 0.0283(8) Uani 1 1 d . . . . .
H18A H -0.112236 0.762177 0.905441 0.042 Uiso 1 1 calc R U . . .
H18B H -0.116368 0.625662 0.878694 0.042 Uiso 1 1 calc R U . . .
H18C H -0.026235 0.763817 0.866704 0.042 Uiso 1 1 calc R U . . .
C19A C 0.3217(3) 0.6177(3) 0.83101(9) 0.0149(6) Uani 1 1 d . . . . .
C20A C 0.2048(3) 0.6985(3) 0.80984(8) 0.0164(6) Uani 1 1 d . . . . .
C21A C 0.0724(4) 0.6334(4) 0.80257(9) 0.0210(7) Uani 1 1 d . . . . .
H21A H 0.058047 0.536622 0.809424 0.025 Uiso 1 1 calc R U . . .
C22A C -0.0389(4) 0.7082(4) 0.78545(10) 0.0246(7) Uani 1 1 d . . . . .
H22A H -0.128781 0.662757 0.780738 0.029 Uiso 1 1 calc R U . . .
C23A C -0.0183(4) 0.8501(4) 0.77518(10) 0.0258(7) Uani 1 1 d . . . . .
H23A H -0.094118 0.901748 0.763513 0.031 Uiso 1 1 calc R U . . .
C24A C 0.1128(4) 0.9152(4) 0.78205(10) 0.0253(7) Uani 1 1 d . . . . .
H24A H 0.126908 1.011946 0.775084 0.030 Uiso 1 1 calc R U . . .
C25A C 0.2247(4) 0.8401(4) 0.79913(9) 0.0195(6) Uani 1 1 d . . . . .
H25A H 0.314902 0.885570 0.803500 0.023 Uiso 1 1 calc R U . . .
C26A C 0.3365(3) 0.4668(3) 0.81536(9) 0.0163(6) Uani 1 1 d . . . . .
C27A C 0.3699(4) 0.4543(4) 0.77722(9) 0.0192(6) Uani 1 1 d . . . . .
H27A H 0.378398 0.537717 0.762366 0.023 Uiso 1 1 calc R U . . .
C28A C 0.3908(4) 0.3213(4) 0.76099(9) 0.0227(7) Uani 1 1 d . . . . .
H28A H 0.415069 0.314339 0.735294 0.027 Uiso 1 1 calc R U . . .
C29A C 0.3762(4) 0.1991(4) 0.78224(10) 0.0253(7) Uani 1 1 d . . . . .
H29A H 0.388914 0.108005 0.771126 0.030 Uiso 1 1 calc R U . . .
C30A C 0.3425(4) 0.2102(4) 0.82018(11) 0.0269(8) Uani 1 1 d . . . . .
H30A H 0.332679 0.126403 0.834850 0.032 Uiso 1 1 calc R U . . .
C31A C 0.3234(4) 0.3432(3) 0.83652(10) 0.0215(7) Uani 1 1 d . . . . .
H31A H 0.301310 0.349816 0.862351 0.026 Uiso 1 1 calc R U . . .
C1X C 0.7080(6) 0.3736(5) 0.84348(15) 0.0459(12) Uani 1 1 d . . . . .
C2X C 0.7125(10) 0.2876(8) 0.87909(15) 0.081(3) Uani 1 1 d . . . . .
H2X1 H 0.703473 0.353381 0.900557 0.098 Uiso 1 1 calc R U . . .
H2X2 H 0.628121 0.222787 0.879562 0.098 Uiso 1 1 calc R U . . .
C3X C 0.8443(7) 0.2028(6) 0.88370(15) 0.0548(14) Uani 1 1 d . . . . .
H3X H 0.925380 0.271961 0.887137 0.066 Uiso 1 1 calc R U . . .
C4X C 0.8779(8) 0.1184(6) 0.84848(15) 0.0588(16) Uani 1 1 d . . . . .
H4X1 H 0.801472 0.046262 0.844308 0.071 Uiso 1 1 calc R U . . .
H4X2 H 0.970971 0.067747 0.851568 0.071 Uiso 1 1 calc R U . . .
C5X C 0.8868(7) 0.2195(6) 0.81415(17) 0.0598(15) Uani 1 1 d . . . . .
H5X1 H 0.967509 0.287353 0.817641 0.072 Uiso 1 1 calc R U . . .
H5X2 H 0.906624 0.162751 0.791432 0.072 Uiso 1 1 calc R U . . .
C6X C 0.7512(6) 0.2991(7) 0.80921(13) 0.0517(13) Uani 1 1 d . . . . .
H6X1 H 0.763459 0.369439 0.788873 0.062 Uiso 1 1 calc R U . . .
H6X2 H 0.673592 0.232234 0.801781 0.062 Uiso 1 1 calc R U . . .
C7X C 0.8415(7) 0.1097(7) 0.91825(15) 0.0551(14) Uani 1 1 d . . . . .
H7X1 H 0.808731 0.166082 0.939656 0.083 Uiso 1 1 calc R U . . .
H7X2 H 0.938797 0.073031 0.923159 0.083 Uiso 1 1 calc R U . . .
H7X3 H 0.775136 0.029713 0.914279 0.083 Uiso 1 1 calc R U . . .

loop_
_atom_site_aniso_label
_atom_site_aniso_U_11
_atom_site_aniso_U_22
_atom_site_aniso_U_33
_atom_site_aniso_U_23
_atom_site_aniso_U_13
_atom_site_aniso_U_12
O13A 0.0264(12) 0.0267(12) 0.0193(11) -0.0064(10) 0.0071(10) -0.0108(11)
O14A 0.0188(11) 0.0177(10) 0.0186(11) -0.0051(9) 0.0043(9) -0.0026(9)
O15A 0.0189(11) 0.0161(10) 0.0182(11) -0.0048(8) 0.0050(9) -0.0039(9)
O19A 0.0160(11) 0.0145(10) 0.0198(11) 0.0005(8) 0.0020(8) -0.0016(9)
O1X 0.0379(17) 0.0314(16) 0.106(3) 0.0069(19) -0.026(2) 0.0060(14)
C1A 0.040(2) 0.0222(16) 0.0301(18) -0.0077(15) -0.0090(16) -0.0051(16)
C2A 0.0317(18) 0.0193(15) 0.0244(17) -0.0027(13) -0.0047(15) -0.0020(14)
C3A 0.0268(16) 0.0142(13) 0.0146(14) -0.0012(11) 0.0033(12) -0.0050(12)
C4A 0.0281(17) 0.0169(15) 0.0171(14) -0.0014(12) 0.0008(13) -0.0029(13)
C5A 0.0287(17) 0.0158(15) 0.0245(16) 0.0003(12) 0.0012(13) -0.0005(13)
C6A 0.042(2) 0.0163(15) 0.0277(18) -0.0044(13) -0.0001(16) -0.0041(15)
C7A 0.040(2) 0.0195(15) 0.0207(16) -0.0008(13) -0.0066(15) -0.0045(15)
C8A 0.0269(16) 0.0179(14) 0.0178(14) -0.0024(12) -0.0002(13) -0.0013(13)
C9A 0.0183(14) 0.0160(13) 0.0163(14) -0.0038(11) -0.0023(12) -0.0025(12)
C10A 0.0181(15) 0.0244(16) 0.0283(17) -0.0056(14) -0.0034(13) -0.0006(13)
C11A 0.0249(18) 0.0261(17) 0.044(2) -0.0083(16) -0.0132(16) 0.0037(15)
C12A 0.041(2) 0.0189(16) 0.0298(19) -0.0004(14) -0.0167(16) 0.0003(15)
C13A 0.0177(14) 0.0166(13) 0.0146(13) -0.0015(11) 0.0012(11) -0.0037(12)
C14A 0.0195(14) 0.0146(13) 0.0136(13) -0.0005(11) 0.0012(11) 0.0005(12)
C15A 0.0169(14) 0.0137(13) 0.0131(13) -0.0004(10) 0.0018(11) -0.0012(11)
C16A 0.0210(15) 0.0179(14) 0.0196(14) -0.0059(12) 0.0049(12) -0.0031(12)
C17A 0.044(2) 0.0210(16) 0.0241(17) -0.0038(14) 0.0131(16) -0.0063(16)
C18A 0.0191(16) 0.0307(18) 0.0350(19) -0.0108(15) -0.0009(14) 0.0020(14)
C19A 0.0181(14) 0.0131(13) 0.0135(13) -0.0007(10) -0.0005(11) -0.0012(11)
C20A 0.0198(14) 0.0171(14) 0.0123(13) -0.0024(11) 0.0001(11) 0.0008(11)
C21A 0.0230(16) 0.0197(14) 0.0204(15) -0.0045(12) -0.0032(13) 0.0008(13)
C22A 0.0224(16) 0.0291(17) 0.0222(16) -0.0063(13) -0.0055(13) 0.0007(14)
C23A 0.0277(17) 0.0276(17) 0.0222(16) -0.0020(14) -0.0060(14) 0.0094(15)
C24A 0.0313(19) 0.0204(16) 0.0241(16) 0.0026(13) -0.0028(14) 0.0050(14)
C25A 0.0212(15) 0.0188(15) 0.0186(14) -0.0004(12) -0.0010(12) -0.0002(13)
C26A 0.0164(14) 0.0145(13) 0.0181(14) -0.0019(11) 0.0020(11) 0.0003(12)
C27A 0.0191(15) 0.0204(15) 0.0181(15) -0.0017(12) 0.0006(12) -0.0012(12)
C28A 0.0220(15) 0.0251(16) 0.0210(15) -0.0082(13) 0.0034(13) -0.0012(14)
C29A 0.0262(17) 0.0185(16) 0.0312(18) -0.0099(13) 0.0047(14) -0.0018(13)
C30A 0.0338(19) 0.0148(15) 0.0320(19) -0.0015(13) 0.0073(15) -0.0026(14)
C31A 0.0292(17) 0.0159(14) 0.0195(15) 0.0015(12) 0.0056(13) -0.0006(13)
C1X 0.046(3) 0.032(2) 0.060(3) 0.000(2) -0.022(2) 0.0115(19)
C2X 0.126(6) 0.088(5) 0.030(2) -0.015(3) -0.011(3) 0.072(5)
C3X 0.071(4) 0.053(3) 0.040(3) 0.002(2) -0.003(3) 0.013(3)
C4X 0.088(4) 0.040(3) 0.049(3) 0.006(2) 0.005(3) 0.033(3)
C5X 0.073(4) 0.052(3) 0.054(3) 0.007(3) 0.011(3) 0.011(3)
C6X 0.054(3) 0.070(4) 0.030(2) 0.013(2) -0.011(2) -0.006(3)
C7X 0.058(3) 0.066(3) 0.041(3) 0.020(3) -0.007(2) 0.007(3)

loop_
_atom_type_symbol
_atom_type_description
_atom_type_scat_dispersion_real
_atom_type_scat_dispersion_imag
_atom_type_scat_source
C C 0.0033 0.0016 'International Tables Vol C Tables 4.2.6.8 and 6.1.1.4'
H H 0.0000 0.0000 'International Tables Vol C Tables 4.2.6.8 and 6.1.1.4'
O O 0.0106 0.0060 'International Tables Vol C Tables 4.2.6.8 and 6.1.1.4'

loop_
_geom_angle_atom_site_label_1
_geom_angle_atom_site_label_2
_geom_angle_atom_site_label_3
_geom_angle
_geom_angle_site_symmetry_1
_geom_angle_site_symmetry_3
_geom_angle_publ_flag
C13A O13A H13A 110(4) . . ?
C16A O14A C14A 109.5(2) . . ?
C15A O15A C16A 110.4(2) . . ?
C19A O19A H19A 103(5) . . ?
C6A C1A C2A 120.3(4) . . ?
C6A C1A H1A 119.8 . . ?
C2A C1A H1A 119.8 . . ?
C1A C2A C3A 120.9(4) . . ?
C1A C2A H2A 119.5 . . ?
C3A C2A H2A 119.5 . . ?
C4A C3A C2A 118.2(3) . . ?
C4A C3A C13A 123.1(3) . . ?
C2A C3A C13A 118.5(3) . . ?
C3A C4A C5A 120.8(3) . . ?
C3A C4A H4A 119.6 . . ?
C5A C4A H4A 119.6 . . ?
C6A C5A C4A 120.4(3) . . ?
C6A C5A H5A 119.8 . . ?
C4A C5A H5A 119.8 . . ?
C5A C6A C1A 119.3(3) . . ?
C5A C6A H6A 120.3 . . ?
C1A C6A H6A 120.3 . . ?
C8A C7A C12A 120.2(4) . . ?
C8A C7A H7A 119.9 . . ?
C12A C7A H7A 119.9 . . ?
C7A C8A C9A 120.6(3) . . ?
C7A C8A H8A 119.7 . . ?
C9A C8A H8A 119.7 . . ?
C10A C9A C8A 118.6(3) . . ?
C10A C9A C13A 121.1(3) . . ?
C8A C9A C13A 120.3(3) . . ?
C11A C10A C9A 120.3(3) . . ?
C11A C10A H10A 119.8 . . ?
C9A C10A H10A 119.8 . . ?
C12A C11A C10A 121.3(4) . . ?
C12A C11A H11A 119.4 . . ?
C10A C11A H11A 119.4 . . ?
C11A C12A C7A 119.1(3) . . ?
C11A C12A H12A 120.5 . . ?
C7A C12A H12A 120.5 . . ?
O13A C13A C9A 111.1(3) . . ?
O13A C13A C3A 104.5(2) . . ?
C9A C13A C3A 110.5(2) . . ?
O13A C13A C14A 108.9(2) . . ?
C9A C13A C14A 110.4(2) . . ?
C3A C13A C14A 111.2(3) . . ?
O14A C14A C13A 107.1(2) . . ?
O14A C14A C15A 103.3(2) . . ?
C13A C14A C15A 117.8(3) . . ?
O14A C14A H14A 109.4 . . ?
C13A C14A H14A 109.4 . . ?
C15A C14A H14A 109.4 . . ?
O15A C15A C14A 103.9(2) . . ?
O15A C15A C19A 109.4(2) . . ?
C14A C15A C19A 114.9(2) . . ?
O15A C15A H15A 109.5 . . ?
C14A C15A H15A 109.5 . . ?
C19A C15A H15A 109.5 . . ?
O14A C16A O15A 106.6(3) . . ?
O14A C16A C18A 109.8(3) . . ?
O15A C16A C18A 109.9(3) . . ?
O14A C16A C17A 108.1(3) . . ?
O15A C16A C17A 108.8(3) . . ?
C18A C16A C17A 113.5(3) . . ?
C16A C17A H17A 109.5 . . ?
C16A C17A H17B 109.5 . . ?
H17A C17A H17B 109.5 . . ?
C16A C17A H17C 109.5 . . ?
H17A C17A H17C 109.5 . . ?
H17B C17A H17C 109.5 . . ?
C16A C18A H18A 109.5 . . ?
C16A C18A H18B 109.5 . . ?
H18A C18A H18B 109.5 . . ?
C16A C18A H18C 109.5 . . ?
H18A C18A H18C 109.5 . . ?
H18B C18A H18C 109.5 . . ?
O19A C19A C20A 108.4(2) . . ?
O19A C19A C26A 107.8(2) . . ?
C20A C19A C26A 110.0(3) . . ?
O19A C19A C15A 105.8(2) . . ?
C20A C19A C15A 111.3(2) . . ?
C26A C19A C15A 113.2(2) . . ?
C21A C20A C25A 118.8(3) . . ?
C21A C20A C19A 120.0(3) . . ?
C25A C20A C19A 121.1(3) . . ?
C22A C21A C20A 120.9(3) . . ?
C22A C21A H21A 119.6 . . ?
C20A C21A H21A 119.6 . . ?
C21A C22A C23A 119.8(3) . . ?
C21A C22A H22A 120.1 . . ?
C23A C22A H22A 120.1 . . ?
C24A C23A C22A 119.7(3) . . ?
C24A C23A H23A 120.1 . . ?
C22A C23A H23A 120.1 . . ?
C23A C24A C25A 120.5(3) . . ?
C23A C24A H24A 119.8 . . ?
C25A C24A H24A 119.8 . . ?
C24A C25A C20A 120.3(3) . . ?
C24A C25A H25A 119.9 . . ?
C20A C25A H25A 119.9 . . ?
C31A C26A C27A 118.7(3) . . ?
C31A C26A C19A 124.3(3) . . ?
C27A C26A C19A 117.0(3) . . ?
C28A C27A C26A 120.8(3) . . ?
C28A C27A H27A 119.6 . . ?
C26A C27A H27A 119.6 . . ?
C29A C28A C27A 120.0(3) . . ?
C29A C28A H28A 120.0 . . ?
C27A C28A H28A 120.0 . . ?
C28A C29A C30A 119.7(3) . . ?
C28A C29A H29A 120.2 . . ?
C30A C29A H29A 120.2 . . ?
C31A C30A C29A 120.3(3) . . ?
C31A C30A H30A 119.8 . . ?
C29A C30A H30A 119.8 . . ?
C26A C31A C30A 120.5(3) . . ?
C26A C31A H31A 119.7 . . ?
C30A C31A H31A 119.7 . . ?
O1X C1X C6X 124.2(5) . . ?
O1X C1X C2X 119.4(5) . . ?
C6X C1X C2X 116.4(4) . . ?
C3X C2X C1X 114.1(6) . . ?
C3X C2X H2X1 108.7 . . ?
C1X C2X H2X1 108.7 . . ?
C3X C2X H2X2 108.7 . . ?
C1X C2X H2X2 108.7 . . ?
H2X1 C2X H2X2 107.6 . . ?
C2X C3X C7X 113.0(5) . . ?
C2X C3X C4X 111.0(5) . . ?
C7X C3X C4X 112.4(5) . . ?
C2X C3X H3X 106.6 . . ?
C7X C3X H3X 106.6 . . ?
C4X C3X H3X 106.6 . . ?
C3X C4X C5X 110.4(4) . . ?
C3X C4X H4X1 109.6 . . ?
C5X C4X H4X1 109.6 . . ?
C3X C4X H4X2 109.6 . . ?
C5X C4X H4X2 109.6 . . ?
H4X1 C4X H4X2 108.1 . . ?
C6X C5X C4X 111.1(5) . . ?
C6X C5X H5X1 109.4 . . ?
C4X C5X H5X1 109.4 . . ?
C6X C5X H5X2 109.4 . . ?
C4X C5X H5X2 109.4 . . ?
H5X1 C5X H5X2 108.0 . . ?
C1X C6X C5X 111.9(4) . . ?
C1X C6X H6X1 109.2 . . ?
C5X C6X H6X1 109.2 . . ?
C1X C6X H6X2 109.2 . . ?
C5X C6X H6X2 109.2 . . ?
H6X1 C6X H6X2 107.9 . . ?
C3X C7X H7X1 109.5 . . ?
C3X C7X H7X2 109.5 . . ?
H7X1 C7X H7X2 109.5 . . ?
C3X C7X H7X3 109.5 . . ?
H7X1 C7X H7X3 109.5 . . ?
H7X2 C7X H7X3 109.5 . . ?

loop_
_geom_bond_atom_site_label_1
_geom_bond_atom_site_label_2
_geom_bond_distance
_geom_bond_site_symmetry_2
_geom_bond_publ_flag
O13A C13A 1.433(4) . ?
O13A H13A 0.82(6) . ?
O14A C16A 1.416(4) . ?
O14A C14A 1.427(4) . ?
O15A C15A 1.428(4) . ?
O15A C16A 1.438(4) . ?
O19A C19A 1.447(4) . ?
O19A H19A 0.75(6) . ?
O1X C1X 1.227(6) . ?
C1A C6A 1.389(6) . ?
C1A C2A 1.390(5) . ?
C1A H1A 0.9500 . ?
C2A C3A 1.400(5) . ?
C2A H2A 0.9500 . ?
C3A C4A 1.391(5) . ?
C3A C13A 1.541(4) . ?
C4A C5A 1.398(5) . ?
C4A H4A 0.9500 . ?
C5A C6A 1.384(5) . ?
C5A H5A 0.9500 . ?
C6A H6A 0.9500 . ?
C7A C8A 1.388(5) . ?
C7A C12A 1.397(6) . ?
C7A H7A 0.9500 . ?
C8A C9A 1.401(4) . ?
C8A H8A 0.9500 . ?
C9A C10A 1.395(5) . ?
C9A C13A 1.535(4) . ?
C10A C11A 1.384(6) . ?
C10A H10A 0.9500 . ?
C11A C12A 1.378(6) . ?
C11A H11A 0.9500 . ?
C12A H12A 0.9500 . ?
C13A C14A 1.545(4) . ?
C14A C15A 1.557(4) . ?
C14A H14A 1.0000 . ?
C15A C19A 1.561(4) . ?
C15A H15A 1.0000 . ?
C16A C18A 1.516(5) . ?
C16A C17A 1.522(5) . ?
C17A H17A 0.9800 . ?
C17A H17B 0.9800 . ?
C17A H17C 0.9800 . ?
C18A H18A 0.9800 . ?
C18A H18B 0.9800 . ?
C18A H18C 0.9800 . ?
C19A C20A 1.523(4) . ?
C19A C26A 1.530(4) . ?
C20A C21A 1.394(5) . ?
C20A C25A 1.396(4) . ?
C21A C22A 1.389(5) . ?
C21A H21A 0.9500 . ?
C22A C23A 1.395(5) . ?
C22A H22A 0.9500 . ?
C23A C24A 1.381(5) . ?
C23A H23A 0.9500 . ?
C24A C25A 1.394(5) . ?
C24A H24A 0.9500 . ?
C25A H25A 0.9500 . ?
C26A C31A 1.390(4) . ?
C26A C27A 1.406(4) . ?
C27A C28A 1.390(5) . ?
C27A H27A 0.9500 . ?
C28A C29A 1.384(5) . ?
C28A H28A 0.9500 . ?
C29A C30A 1.399(5) . ?
C29A H29A 0.9500 . ?
C30A C31A 1.390(5) . ?
C30A H30A 0.9500 . ?
C31A H31A 0.9500 . ?
C1X C6X 1.469(8) . ?
C1X C2X 1.510(8) . ?
C2X C3X 1.465(8) . ?
C2X H2X1 0.9900 . ?
C2X H2X2 0.9900 . ?
C3X C7X 1.516(7) . ?
C3X C4X 1.522(8) . ?
C3X H3X 1.0000 . ?
C4X C5X 1.556(8) . ?
C4X H4X1 0.9900 . ?
C4X H4X2 0.9900 . ?
C5X C6X 1.471(8) . ?
C5X H5X1 0.9900 . ?
C5X H5X2 0.9900 . ?
C6X H6X1 0.9900 . ?
C6X H6X2 0.9900 . ?
C7X H7X1 0.9800 . ?
C7X H7X2 0.9800 . ?
C7X H7X3 0.9800 . ?

loop_
_geom_hbond_atom_site_label_D
_geom_hbond_atom_site_label_H
_geom_hbond_atom_site_label_A
_geom_hbond_distance_DH
_geom_hbond_distance_HA
_geom_hbond_distance_DA
_geom_hbond_angle_DHA
_geom_hbond_site_symmetry_A
_geom_hbond_publ_flag
O19A H19A O1X 0.75(6) 1.99(6) 2.727(4) 169(7) . yes
O13A H13A O19A 0.82(6) 1.94(6) 2.754(3) 172(5) . yes

loop_
_geom_torsion_atom_site_label_1
_geom_torsion_atom_site_label_2
_geom_torsion_atom_site_label_3
_geom_torsion_atom_site_label_4
_geom_torsion
_geom_torsion_site_symmetry_1
_geom_torsion_site_symmetry_2
_geom_torsion_site_symmetry_3
_geom_torsion_site_symmetry_4
_geom_torsion_publ_flag
C6A C1A C2A C3A 0.1(6) . . . . ?
C1A C2A C3A C4A -0.1(5) . . . . ?
C1A C2A C3A C13A 174.3(3) . . . . ?
C2A C3A C4A C5A -0.1(5) . . . . ?
C13A C3A C4A C5A -174.2(3) . . . . ?
C3A C4A C5A C6A 0.3(5) . . . . ?
C4A C5A C6A C1A -0.3(6) . . . . ?
C2A C1A C6A C5A 0.1(6) . . . . ?
C12A C7A C8A C9A 0.2(5) . . . . ?
C7A C8A C9A C10A 0.6(5) . . . . ?
C7A C8A C9A C13A -179.0(3) . . . . ?
C8A C9A C10A C11A -0.6(5) . . . . ?
C13A C9A C10A C11A 179.0(3) . . . . ?
C9A C10A C11A C12A -0.1(6) . . . . ?
C10A C11A C12A C7A 0.8(6) . . . . ?
C8A C7A C12A C11A -0.9(5) . . . . ?
C10A C9A C13A O13A -15.4(4) . . . . ?
C8A C9A C13A O13A 164.2(3) . . . . ?
C10A C9A C13A C3A -131.0(3) . . . . ?
C8A C9A C13A C3A 48.6(4) . . . . ?
C10A C9A C13A C14A 105.5(3) . . . . ?
C8A C9A C13A C14A -74.9(4) . . . . ?
C4A C3A C13A O13A 96.9(4) . . . . ?
C2A C3A C13A O13A -77.2(4) . . . . ?
C4A C3A C13A C9A -143.5(3) . . . . ?
C2A C3A C13A C9A 42.4(4) . . . . ?
C4A C3A C13A C14A -20.5(4) . . . . ?
C2A C3A C13A C14A 165.4(3) . . . . ?
C16A O14A C14A C13A -150.7(3) . . . . ?
C16A O14A C14A C15A -25.7(3) . . . . ?
O13A C13A C14A O14A -175.8(2) . . . . ?
C9A C13A C14A O14A 61.9(3) . . . . ?
C3A C13A C14A O14A -61.2(3) . . . . ?
O13A C13A C14A C15A 68.4(3) . . . . ?
C9A C13A C14A C15A -53.9(3) . . . . ?
C3A C13A C14A C15A -177.0(2) . . . . ?
C16A O15A C15A C14A -10.1(3) . . . . ?
C16A O15A C15A C19A -133.3(3) . . . . ?
O14A C14A C15A O15A 21.4(3) . . . . ?
C13A C14A C15A O15A 139.3(3) . . . . ?
O14A C14A C15A C19A 140.9(3) . . . . ?
C13A C14A C15A C19A -101.2(3) . . . . ?
C14A O14A C16A O15A 20.1(3) . . . . ?
C14A O14A C16A C18A -98.8(3) . . . . ?
C14A O14A C16A C17A 136.9(3) . . . . ?
C15A O15A C16A O14A -5.1(3) . . . . ?
C15A O15A C16A C18A 113.7(3) . . . . ?
C15A O15A C16A C17A -121.5(3) . . . . ?
O15A C15A C19A O19A 177.2(2) . . . . ?
C14A C15A C19A O19A 60.8(3) . . . . ?
O15A C15A C19A C20A 59.5(3) . . . . ?
C14A C15A C19A C20A -56.9(3) . . . . ?
O15A C15A C19A C26A -65.0(3) . . . . ?
C14A C15A C19A C26A 178.6(3) . . . . ?
O19A C19A C20A C21A 163.6(3) . . . . ?
C26A C19A C20A C21A 46.0(4) . . . . ?
C15A C19A C20A C21A -80.4(3) . . . . ?
O19A C19A C20A C25A -19.8(4) . . . . ?
C26A C19A C20A C25A -137.4(3) . . . . ?
C15A C19A C20A C25A 96.2(3) . . . . ?
C25A C20A C21A C22A -0.9(5) . . . . ?
C19A C20A C21A C22A 175.8(3) . . . . ?
C20A C21A C22A C23A 0.3(5) . . . . ?
C21A C22A C23A C24A 0.1(5) . . . . ?
C22A C23A C24A C25A 0.1(5) . . . . ?
C23A C24A C25A C20A -0.7(5) . . . . ?
C21A C20A C25A C24A 1.1(5) . . . . ?
C19A C20A C25A C24A -175.6(3) . . . . ?
O19A C19A C26A C31A 118.1(3) . . . . ?
C20A C19A C26A C31A -123.8(3) . . . . ?
C15A C19A C26A C31A 1.4(4) . . . . ?
O19A C19A C26A C27A -59.8(4) . . . . ?
C20A C19A C26A C27A 58.2(4) . . . . ?
C15A C19A C26A C27A -176.5(3) . . . . ?
C31A C26A C27A C28A -0.5(5) . . . . ?
C19A C26A C27A C28A 177.5(3) . . . . ?
C26A C27A C28A C29A 1.2(5) . . . . ?
C27A C28A C29A C30A -1.0(5) . . . . ?
C28A C29A C30A C31A 0.2(6) . . . . ?
C27A C26A C31A C30A -0.3(5) . . . . ?
C19A C26A C31A C30A -178.2(3) . . . . ?
C29A C30A C31A C26A 0.5(6) . . . . ?
O1X C1X C2X C3X -136.2(6) . . . . ?
C6X C1X C2X C3X 45.6(8) . . . . ?
C1X C2X C3X C7X -176.0(6) . . . . ?
C1X C2X C3X C4X -48.6(8) . . . . ?
C2X C3X C4X C5X 55.0(8) . . . . ?
C7X C3X C4X C5X -177.3(6) . . . . ?
C3X C4X C5X C6X -57.9(8) . . . . ?
O1X C1X C6X C5X 134.5(6) . . . . ?
C2X C1X C6X C5X -47.4(8) . . . . ?
C4X C5X C6X C1X 53.1(7) . . . . ?
